data_4002260
loop_
_publ_author_name
'Paulsen, J.M.'
'Donaberger, R.A.'
'Dahn, J.R.'

_publ_section_title
;
 Layered T2-, O6-, O2-, and P2-type A2/3 (M'(2+)1/3 M(4+)2/3) O2 bronzes,
 A = Li, Na; M' = Ni, Mg; M = Mn, Ti
;
_journal_name_full 'Chemistry of Materials (1,1989-)'
_journal_page_first 2257
_journal_page_last 2267
_journal_volume 12
_journal_year 2000
_chemical_formula_sum 'Mn0.667 Na0.58 Ni0.333 O1.95'
_chemical_name_systematic 'Na0.58 (Ni0.333 Mn0.667) O1.95'
_space_group_IT_number 194
_symmetry_space_group_name_Hall '-P 6c 2c'
_symmetry_space_group_name_H-M 'P 63/m m c'
_cell_angle_alpha 90
_cell_angle_beta 90
_cell_angle_gamma 120
_cell_formula_units_Z 2
_cell_length_a 2.885
_cell_length_b 2.885
_cell_length_c 11.155
_cell_volume 80.407
_citation_journal_id_ASTM CMATEX
_cod_data_source_file Paulsen_CMATEX_2000_1146.cif
_cod_data_source_block Mn0.667Na0.58Ni0.333O1.95
_cod_original_cell_volume 80.40662
_cod_database_code 4002260

loop_
_symmetry_equiv_pos_as_xyz
x,y,z
x-y,x,z+1/2
-y,x-y,z
-x,-y,z+1/2
-x+y,-x,z
y,-x+y,z+1/2
-y,-x,-z+1/2
x-y,-y,-z
x,x-y,-z+1/2
y,x,-z
-x+y,y,-z+1/2
-x,-x+y,-z
-x,-y,-z
-x+y,-x,-z-1/2
y,-x+y,-z
x,y,-z-1/2
x-y,x,-z
-y,x-y,-z-1/2
y,x,z-1/2
-x+y,y,z
-x,-x+y,z-1/2
-y,-x,z
x-y,-y,z-1/2
x,x-y,z

loop_
_atom_site_label
_atom_site_type_symbol
_atom_site_fract_x
_atom_site_fract_y
_atom_site_fract_z
_atom_site_occupancy
_atom_site_U_iso_or_equiv
Na2 Na+1 0.6667 0.3333 0.25 0.35 0.0
Na1 Na+1 0 0 0.25 0.23 0.0
Mn1 Mn+4 0 0 0 0.667 0.0
O1 O-2 0.6667 0.3333 0.094 0.975 0.0
Ni1 Ni+2 0 0 0 0.333 0.0
